data_4333425
loop_
_publ_author_name
'Tidmarsh, Ian S.'
'Scales, Emma'
'Brearley, Paul R.'
'Wolowska, Joanna'
'Sorace, Lorenzo'
'Caneschi, Andrea'
'Laye, Rebecca H.'
'McInnes, Eric J. L.'

_publ_section_title
;
 Synthesis, structural, and magnetic studies on a redox family of
 tetrametallic vanadium clusters: {VIV4}, {VIII2VIV2}, and {VIII4}
 butterfly complexes.
;
_journal_issue 23
_journal_name_full 'Inorganic chemistry'
_journal_page_first 9743
_journal_page_last 9753
_journal_paper_doi 10.1021/ic7011183
_journal_volume 46
_journal_year 2007
_chemical_formula_sum 'C32 H49 N O16 V4'
_chemical_formula_weight 907.48
_chemical_name_systematic
; 
 ? 
;
_space_group_IT_number 15
_symmetry_cell_setting monoclinic
_symmetry_space_group_name_Hall '-C 2yc'
_symmetry_space_group_name_H-M 'C 1 2/c 1'
_atom_sites_solution_hydrogens geom
_atom_sites_solution_primary direct
_atom_sites_solution_secondary difmap
_audit_creation_method SHELXL-97
_cell_angle_alpha 90.00
_cell_angle_beta 117.814(3)
_cell_angle_gamma 90.00
_cell_formula_units_Z 4
_cell_length_a 23.992(3)
_cell_length_b 11.0699(6)
_cell_length_c 16.632(2)
_cell_measurement_reflns_used 2822
_cell_measurement_temperature 100(2)
_cell_measurement_theta_max 31.8694
_cell_measurement_theta_min 2.7284
_cell_volume 3906.9(7)
_computing_cell_refinement
;
CrysAlis RED, Oxford Diffraction Ltd.,
Version 1.171.29.1 (release 13-01-2006 CrysAlis171 .NET)
(compiled Jan 13 2006,17:25:00)
;
_computing_data_collection
;
CrysAlis CCD, Oxford Diffraction Ltd.,
Version 1.171.29.1 (release 13-01-2006 CrysAlis171 .NET)
(compiled Jan 13 2006,17:25:00)
;
_computing_data_reduction
;
CrysAlis RED, Oxford Diffraction Ltd.,
Version 1.171.29.1 (release 13-01-2006 CrysAlis171 .NET)
(compiled Jan 13 2006,17:25:00)
;
_computing_molecular_graphics 'Bruker SHELXTL'
_computing_publication_material 'Bruker SHELXTL'
_computing_structure_refinement 'SHELXL-97 (Sheldrick, 1997)'
_computing_structure_solution 'SHELXS-97 (Sheldrick, 1990)'
_diffrn_ambient_temperature 100(2)
_diffrn_detector_area_resol_mean 8.3367
_diffrn_measured_fraction_theta_full 0.985
_diffrn_measured_fraction_theta_max 0.985
_diffrn_measurement_device_type 'Oxford Diffraction Xcaliber 2'
_diffrn_measurement_method 'phi and omega'
_diffrn_radiation_monochromator graphite
_diffrn_radiation_source 'Enhance (Mo) X-ray Source'
_diffrn_radiation_type MoK\a
_diffrn_radiation_wavelength 0.7107
_diffrn_reflns_av_R_equivalents 0.1014
_diffrn_reflns_av_sigmaI/netI 0.0815
_diffrn_reflns_limit_h_max 28
_diffrn_reflns_limit_h_min -28
_diffrn_reflns_limit_k_max 13
_diffrn_reflns_limit_k_min -10
_diffrn_reflns_limit_l_max 19
_diffrn_reflns_limit_l_min -19
_diffrn_reflns_number 12238
_diffrn_reflns_theta_full 24.72
_diffrn_reflns_theta_max 24.72
_diffrn_reflns_theta_min 3.14
_exptl_absorpt_coefficient_mu 0.997
_exptl_absorpt_correction_T_max 0.6355
_exptl_absorpt_correction_T_min 0.6355
_exptl_absorpt_correction_type 'numeric analytical'
_exptl_absorpt_process_details
;
CrysAlis RED, Oxford Diffraction Ltd.,
Version 1.171.29.1 (release 13-01-2006 CrysAlis171 .NET)
(compiled Jan 13 2006,17:25:00)
Analytical numeric absorption correction using a multifaceted crystal
model based on expressions derived by R.C. Clark & J.S. Reid.
(Clark, R. C. & Reid, J. S. (1995). Acta Cryst. A51, 887-897)
;
_exptl_crystal_colour brown
_exptl_crystal_density_diffrn 1.543
_exptl_crystal_density_method 'not measured'
_exptl_crystal_description block
_exptl_crystal_F_000 1872
_exptl_crystal_size_max 0.39
_exptl_crystal_size_mid 0.28
_exptl_crystal_size_min 0.15
_refine_diff_density_max 0.505
_refine_diff_density_min -0.862
_refine_diff_density_rms 0.110
_refine_ls_extinction_method none
_refine_ls_goodness_of_fit_ref 0.944
_refine_ls_hydrogen_treatment constr
_refine_ls_matrix_type full
_refine_ls_number_parameters 246
_refine_ls_number_reflns 3284
_refine_ls_number_restraints 0
_refine_ls_restrained_S_all 0.944
_refine_ls_R_factor_all 0.0627
_refine_ls_R_factor_gt 0.0446
_refine_ls_shift/su_max 0.000
_refine_ls_shift/su_mean 0.000
_refine_ls_structure_factor_coef Fsqd
_refine_ls_weighting_details 'calc w=1/[\s^2^(Fo^2^)+(0.0591P)^2^+0.0000P] where P=(Fo^2^+2Fc^2^)/3'
_refine_ls_weighting_scheme calc
_refine_ls_wR_factor_gt 0.1090
_refine_ls_wR_factor_ref 0.1127
_reflns_number_gt 2190
_reflns_number_total 3284
_reflns_threshold_expression >2sigma(I)
_cod_data_source_file ic7011183sup1.cif
_cod_data_source_block oejlm67c2c
_cod_depositor_comments
;
The following automatic conversions were performed:

'_symmetry_cell_setting' value 'Monoclinic' changed to 'monoclinic'
according to /home/saulius/struct/CIF-dictionaries/cif_core.dic
dictionary named 'cif_core.dic' version 2.4.2 from 2011-04-26.

Automatic conversion script
Id: cif_fix_values 1891 2012-01-12 08:04:46Z andrius 

 Adding full bibliography for 4333424--4333430.cif.
;
_cod_original_cell_volume 3907.1(7)
_cod_original_sg_symbol_H-M C2/c
_cod_database_code 4333425

loop_
_symmetry_equiv_pos_as_xyz
'x, y, z'
'-x, y, -z+1/2'
'x+1/2, y+1/2, z'
'-x+1/2, y+1/2, -z+1/2'
'-x, -y, -z'
'x, -y, z-1/2'
'-x+1/2, -y+1/2, -z'
'x+1/2, -y+1/2, z-1/2'

loop_
_atom_site_label
_atom_site_type_symbol
_atom_site_fract_x
_atom_site_fract_y
_atom_site_fract_z
_atom_site_U_iso_or_equiv
_atom_site_adp_type
_atom_site_occupancy
_atom_site_symmetry_multiplicity
_atom_site_calc_flag
_atom_site_refinement_flags
V1 V 0.34489(3) 0.66988(5) 0.16872(4) 0.01524(19) Uani 1 1 d .
V2 V 0.19916(3) 0.67122(5) 0.01315(4) 0.01325(18) Uani 1 1 d .
O1 O 0.33181(10) 0.4923(2) 0.16967(14) 0.0176(5) Uani 1 1 d .
O2 O 0.41680(10) 0.6357(2) 0.14349(15) 0.0186(6) Uani 1 1 d .
O3 O 0.18549(10) 0.49713(19) 0.02449(14) 0.0163(5) Uani 1 1 d .
O4 O 0.12391(10) 0.7077(2) 0.02776(15) 0.0186(6) Uani 1 1 d .
O5 O 0.25545(10) 0.70171(19) 0.14169(14) 0.0145(5) Uani 1 1 d .
O6 O 0.21519(10) 0.84709(18) -0.01245(14) 0.0130(5) Uani 1 1 d .
O7 O 0.15824(10) 0.66238(19) -0.11962(14) 0.0155(5) Uani 1 1 d .
O8 O 0.38004(11) 0.7008(2) 0.27485(15) 0.0223(6) Uani 1 1 d .
N1 N 0.5000 1.1096(6) 0.2500 0.084(2) Uani 1 2 d S
C1 C 0.41965(16) 0.4229(3) 0.1551(2) 0.0192(8) Uani 1 1 d .
H1 H 0.4430 0.3546 0.1577 0.023 Uiso 1 1 calc R
C2 C 0.36669(16) 0.4070(3) 0.1670(2) 0.0173(8) Uani 1 1 d .
C3 C 0.34544(18) 0.2817(3) 0.1732(2) 0.0252(9) Uani 1 1 d .
H3A H 0.3320 0.2791 0.2192 0.038 Uiso 1 1 calc R
H3B H 0.3797 0.2263 0.1885 0.038 Uiso 1 1 calc R
H3C H 0.3110 0.2594 0.1157 0.038 Uiso 1 1 calc R
C4 C 0.44022(16) 0.5333(3) 0.1395(2) 0.0168(8) Uani 1 1 d .
C5 C 0.49149(17) 0.5396(3) 0.1124(2) 0.0234(9) Uani 1 1 d .
H5A H 0.4735 0.5567 0.0486 0.035 Uiso 1 1 calc R
H5B H 0.5133 0.4638 0.1251 0.035 Uiso 1 1 calc R
H5C H 0.5206 0.6026 0.1462 0.035 Uiso 1 1 calc R
C6 C 0.10031(16) 0.5120(3) 0.0584(2) 0.0217(8) Uani 1 1 d .
H6 H 0.0747 0.4683 0.0760 0.026 Uiso 1 1 calc R
C7 C 0.14452(16) 0.4473(3) 0.0430(2) 0.0188(8) Uani 1 1 d .
C8 C 0.14539(18) 0.3134(3) 0.0457(2) 0.0235(9) Uani 1 1 d .
H8A H 0.1201 0.2823 -0.0145 0.035 Uiso 1 1 calc R
H8B H 0.1287 0.2859 0.0849 0.035 Uiso 1 1 calc R
H8C H 0.1879 0.2853 0.0685 0.035 Uiso 1 1 calc R
C9 C 0.09171(16) 0.6356(3) 0.0497(2) 0.0202(8) Uani 1 1 d .
C10 C 0.04140(18) 0.6956(3) 0.0656(3) 0.0293(9) Uani 1 1 d .
H10A H 0.0597 0.7601 0.1087 0.044 Uiso 1 1 calc R
H10B H 0.0230 0.6375 0.0890 0.044 Uiso 1 1 calc R
H10C H 0.0094 0.7276 0.0093 0.044 Uiso 1 1 calc R
C11 C 0.24424(16) 0.8087(3) 0.1819(2) 0.0130(7) Uani 1 1 d .
H11A H 0.2715 0.8065 0.2471 0.016 Uiso 1 1 calc R
H11B H 0.2010 0.8075 0.1717 0.016 Uiso 1 1 calc R
C12 C 0.20887(16) 0.9421(3) 0.0430(2) 0.0169(8) Uani 1 1 d .
H12A H 0.1663 0.9413 0.0356 0.020 Uiso 1 1 calc R
H12B H 0.2157 1.0198 0.0220 0.020 Uiso 1 1 calc R
C13 C 0.32435(16) 0.9347(3) 0.1614(2) 0.0182(8) Uani 1 1 d .
H13A H 0.3306 1.0111 0.1382 0.022 Uiso 1 1 calc R
H13B H 0.3520 0.9334 0.2264 0.022 Uiso 1 1 calc R
C14 C 0.25583(15) 0.9270(3) 0.1440(2) 0.0149(8) Uani 1 1 d .
C15 C 0.24375(16) 1.0303(3) 0.1956(2) 0.0188(8) Uani 1 1 d .
H15A H 0.2017 1.0239 0.1881 0.028 Uiso 1 1 calc R
H15B H 0.2486 1.1064 0.1718 0.028 Uiso 1 1 calc R
H15C H 0.2734 1.0253 0.2590 0.028 Uiso 1 1 calc R
C16 C 0.5000 1.0089(6) 0.2500 0.0456(17) Uani 1 2 d S
C17 C 0.5000 0.8790(6) 0.2500 0.076(3) Uani 1 2 d S
H17A H 0.5233 0.8501 0.3113 0.114 Uiso 0.50 1 calc PR
H17B H 0.5193 0.8501 0.2145 0.114 Uiso 0.50 1 calc PR
H17C H 0.4574 0.8501 0.2243 0.114 Uiso 0.50 1 calc PR

loop_
_atom_site_aniso_label
_atom_site_aniso_U_11
_atom_site_aniso_U_22
_atom_site_aniso_U_33
_atom_site_aniso_U_23
_atom_site_aniso_U_13
_atom_site_aniso_U_12
V1 0.0211(3) 0.0147(3) 0.0172(3) 0.0005(3) 0.0151(3) 0.0018(3)
V2 0.0192(3) 0.0128(3) 0.0164(3) 0.0000(2) 0.0156(3) -0.0006(3)
O1 0.0256(13) 0.0145(13) 0.0194(12) 0.0024(10) 0.0162(11) 0.0027(11)
O2 0.0233(13) 0.0179(14) 0.0245(13) -0.0001(10) 0.0196(11) 0.0028(11)
O3 0.0233(12) 0.0155(13) 0.0205(13) 0.0007(10) 0.0189(11) -0.0025(11)
O4 0.0213(13) 0.0192(13) 0.0260(13) 0.0006(10) 0.0200(11) 0.0005(11)
O5 0.0213(13) 0.0152(12) 0.0165(12) -0.0014(10) 0.0168(10) 0.0008(10)
O6 0.0195(12) 0.0120(12) 0.0151(11) 0.0004(10) 0.0143(10) 0.0007(10)
O7 0.0210(13) 0.0147(12) 0.0185(12) -0.0032(10) 0.0155(10) 0.0003(10)
O8 0.0246(14) 0.0233(14) 0.0226(13) -0.0021(11) 0.0140(11) 0.0045(11)
N1 0.123(6) 0.038(4) 0.160(7) 0.000 0.125(6) 0.000
C1 0.025(2) 0.0157(19) 0.0216(19) -0.0015(15) 0.0153(17) 0.0039(16)
C2 0.027(2) 0.016(2) 0.0135(18) 0.0002(14) 0.0135(16) 0.0010(17)
C3 0.037(2) 0.019(2) 0.033(2) 0.0001(16) 0.0275(19) -0.0005(17)
C4 0.0190(18) 0.022(2) 0.0098(17) -0.0041(14) 0.0069(15) 0.0004(16)
C5 0.027(2) 0.026(2) 0.027(2) 0.0003(16) 0.0213(18) 0.0032(17)
C6 0.0243(19) 0.026(2) 0.025(2) -0.0006(16) 0.0197(17) -0.0056(17)
C7 0.026(2) 0.019(2) 0.0125(18) -0.0004(14) 0.0100(16) -0.0054(16)
C8 0.032(2) 0.023(2) 0.0249(19) 0.0009(16) 0.0214(17) -0.0040(17)
C9 0.021(2) 0.029(2) 0.0173(19) -0.0039(15) 0.0146(16) -0.0026(16)
C10 0.030(2) 0.033(2) 0.040(2) -0.0044(19) 0.0287(19) -0.0033(18)
C11 0.0203(18) 0.0122(18) 0.0149(17) -0.0009(14) 0.0154(15) 0.0015(14)
C12 0.0232(19) 0.0146(18) 0.0240(19) -0.0062(15) 0.0202(17) 0.0000(15)
C13 0.027(2) 0.0161(19) 0.0189(19) 0.0005(14) 0.0165(17) 0.0035(16)
C14 0.0197(19) 0.0191(19) 0.0137(17) -0.0022(14) 0.0142(16) 0.0047(15)
C15 0.027(2) 0.0176(19) 0.0186(18) -0.0020(15) 0.0162(16) 0.0019(16)
C16 0.050(4) 0.026(4) 0.079(5) 0.000 0.045(4) 0.000
C17 0.039(4) 0.027(4) 0.127(7) 0.000 0.010(5) 0.000

loop_
_atom_type_symbol
_atom_type_description
_atom_type_scat_dispersion_real
_atom_type_scat_dispersion_imag
_atom_type_scat_source
C C 0.0033 0.0016 'International Tables Vol C Tables 4.2.6.8 and 6.1.1.4'
H H 0.0000 0.0000 'International Tables Vol C Tables 4.2.6.8 and 6.1.1.4'
N N 0.0061 0.0033 'International Tables Vol C Tables 4.2.6.8 and 6.1.1.4'
O O 0.0106 0.0060 'International Tables Vol C Tables 4.2.6.8 and 6.1.1.4'
V V 0.3005 0.5294 'International Tables Vol C Tables 4.2.6.8 and 6.1.1.4'

loop_
_geom_angle_atom_site_label_1
_geom_angle_atom_site_label_2
_geom_angle_atom_site_label_3
_geom_angle
_geom_angle_site_symmetry_1
_geom_angle_site_symmetry_3
O8 V1 O1 101.92(11) . .
O8 V1 O2 102.16(11) . .
O1 V1 O2 88.24(10) . .
O8 V1 O5 99.66(11) . .
O1 V1 O5 91.10(9) . .
O2 V1 O5 157.83(9) . .
O8 V1 O7 98.67(11) . 7_565
O1 V1 O7 159.40(9) . 7_565
O2 V1 O7 87.81(9) . 7_565
O5 V1 O7 85.06(9) . 7_565
O8 V1 O6 170.86(10) . 7_565
O1 V1 O6 84.90(8) . 7_565
O2 V1 O6 83.97(9) . 7_565
O5 V1 O6 73.90(8) . 7_565
O7 V1 O6 74.59(8) 7_565 7_565
O5 V2 O7 166.15(9) . .
O5 V2 O4 92.00(9) . .
O7 V2 O4 98.23(9) . .
O5 V2 O3 97.16(9) . .
O7 V2 O3 92.34(9) . .
O4 V2 O3 89.17(9) . .
O5 V2 O6 87.86(9) . .
O7 V2 O6 81.85(9) . .
O4 V2 O6 95.84(9) . .
O3 V2 O6 172.80(9) . .
O5 V2 O6 80.91(9) . 7_565
O7 V2 O6 88.02(9) . 7_565
O4 V2 O6 171.36(9) . 7_565
O3 V2 O6 96.56(9) . 7_565
O6 V2 O6 79.08(9) . 7_565
C2 O1 V1 128.4(2) . .
C4 O2 V1 128.5(2) . .
C7 O3 V2 128.4(2) . .
C9 O4 V2 128.2(2) . .
C11 O5 V2 117.73(18) . .
C11 O5 V1 116.76(18) . .
V2 O5 V1 109.61(10) . .
C12 O6 V2 117.82(19) . .
C12 O6 V2 118.19(19) . 7_565
V2 O6 V2 100.92(9) . 7_565
C12 O6 V1 125.17(18) . 7_565
V2 O6 V1 94.39(8) . 7_565
V2 O6 V1 94.90(8) 7_565 7_565
C13 O7 V2 118.36(19) 7_565 .
C13 O7 V1 117.09(19) 7_565 7_565
V2 O7 V1 108.39(10) . 7_565
C2 C1 C4 124.6(3) . .
C2 C1 H1 117.7 . .
C4 C1 H1 117.7 . .
O1 C2 C1 124.9(3) . .
O1 C2 C3 115.7(3) . .
C1 C2 C3 119.4(3) . .
C2 C3 H3A 109.5 . .
C2 C3 H3B 109.5 . .
H3A C3 H3B 109.5 . .
C2 C3 H3C 109.5 . .
H3A C3 H3C 109.5 . .
H3B C3 H3C 109.5 . .
O2 C4 C1 124.6(3) . .
O2 C4 C5 114.6(3) . .
C1 C4 C5 120.8(3) . .
C4 C5 H5A 109.5 . .
C4 C5 H5B 109.5 . .
H5A C5 H5B 109.5 . .
C4 C5 H5C 109.5 . .
H5A C5 H5C 109.5 . .
H5B C5 H5C 109.5 . .
C9 C6 C7 125.2(3) . .
C9 C6 H6 117.4 . .
C7 C6 H6 117.4 . .
O3 C7 C6 123.7(3) . .
O3 C7 C8 115.8(3) . .
C6 C7 C8 120.5(3) . .
C7 C8 H8A 109.5 . .
C7 C8 H8B 109.5 . .
H8A C8 H8B 109.5 . .
C7 C8 H8C 109.5 . .
H8A C8 H8C 109.5 . .
H8B C8 H8C 109.5 . .
O4 C9 C6 124.7(3) . .
O4 C9 C10 114.6(3) . .
C6 C9 C10 120.7(3) . .
C9 C10 H10A 109.5 . .
C9 C10 H10B 109.5 . .
H10A C10 H10B 109.5 . .
C9 C10 H10C 109.5 . .
H10A C10 H10C 109.5 . .
H10B C10 H10C 109.5 . .
O5 C11 C14 113.6(3) . .
O5 C11 H11A 108.8 . .
C14 C11 H11A 108.8 . .
O5 C11 H11B 108.8 . .
C14 C11 H11B 108.8 . .
H11A C11 H11B 107.7 . .
O6 C12 C14 112.0(3) . .
O6 C12 H12A 109.2 . .
C14 C12 H12A 109.2 . .
O6 C12 H12B 109.2 . .
C14 C12 H12B 109.2 . .
H12A C12 H12B 107.9 . .
O7 C13 C14 113.2(3) 7_565 .
O7 C13 H13A 108.9 7_565 .
C14 C13 H13A 108.9 . .
O7 C13 H13B 108.9 7_565 .
C14 C13 H13B 108.9 . .
H13A C13 H13B 107.8 . .
C13 C14 C12 112.1(3) . .
C13 C14 C11 110.7(3) . .
C12 C14 C11 111.2(3) . .
C13 C14 C15 108.6(3) . .
C12 C14 C15 107.3(3) . .
C11 C14 C15 106.8(3) . .
C14 C15 H15A 109.5 . .
C14 C15 H15B 109.5 . .
H15A C15 H15B 109.5 . .
C14 C15 H15C 109.5 . .
H15A C15 H15C 109.5 . .
H15B C15 H15C 109.5 . .
N1 C16 C17 180.000(4) . .
C16 C17 H17A 109.5 . .
C16 C17 H17B 109.5 . .
H17A C17 H17B 109.5 . .
C16 C17 H17C 109.5 . .
H17A C17 H17C 109.5 . .
H17B C17 H17C 109.5 . .

loop_
_geom_bond_atom_site_label_1
_geom_bond_atom_site_label_2
_geom_bond_distance
_geom_bond_site_symmetry_2
V1 O8 1.598(2) .
V1 O1 1.992(2) .
V1 O2 1.993(2) .
V1 O5 2.008(2) .
V1 O7 2.016(2) 7_565
V1 O6 2.318(2) 7_565
V2 O5 1.953(2) .
V2 O7 1.956(2) .
V2 O4 1.973(2) .
V2 O3 1.979(2) .
V2 O6 2.067(2) .
V2 O6 2.070(2) 7_565
O1 C2 1.275(4) .
O2 C4 1.281(4) .
O3 C7 1.284(4) .
O4 C9 1.276(4) .
O5 C11 1.446(4) .
O6 C12 1.453(4) .
O6 V2 2.070(2) 7_565
O6 V1 2.318(2) 7_565
O7 C13 1.444(4) 7_565
O7 V1 2.016(2) 7_565
N1 C16 1.115(8) .
C1 C2 1.386(5) .
C1 C4 1.387(5) .
C1 H1 0.9300 .
C2 C3 1.498(5) .
C3 H3A 0.9600 .
C3 H3B 0.9600 .
C3 H3C 0.9600 .
C4 C5 1.496(5) .
C5 H5A 0.9600 .
C5 H5B 0.9600 .
C5 H5C 0.9600 .
C6 C9 1.382(5) .
C6 C7 1.399(5) .
C6 H6 0.9300 .
C7 C8 1.483(4) .
C8 H8A 0.9600 .
C8 H8B 0.9600 .
C8 H8C 0.9600 .
C9 C10 1.506(5) .
C10 H10A 0.9600 .
C10 H10B 0.9600 .
C10 H10C 0.9600 .
C11 C14 1.535(4) .
C11 H11A 0.9700 .
C11 H11B 0.9700 .
C12 C14 1.534(4) .
C12 H12A 0.9700 .
C12 H12B 0.9700 .
C13 O7 1.444(4) 7_565
C13 C14 1.533(5) .
C13 H13A 0.9700 .
C13 H13B 0.9700 .
C14 C15 1.536(4) .
C15 H15A 0.9600 .
C15 H15B 0.9600 .
C15 H15C 0.9600 .
C16 C17 1.438(9) .
C17 H17A 0.9600 .
C17 H17B 0.9600 .
C17 H17C 0.9600 .

loop_
_geom_torsion_atom_site_label_1
_geom_torsion_atom_site_label_2
_geom_torsion_atom_site_label_3
_geom_torsion_atom_site_label_4
_geom_torsion
_geom_torsion_site_symmetry_1
_geom_torsion_site_symmetry_4
O8 V1 O1 C2 -93.8(3) . .
O2 V1 O1 C2 8.2(3) . .
O5 V1 O1 C2 166.0(3) . .
O7 V1 O1 C2 87.2(4) 7_565 .
O6 V1 O1 C2 92.3(3) 7_565 .
O8 V1 O2 C4 97.3(3) . .
O1 V1 O2 C4 -4.5(3) . .
O5 V1 O2 C4 -93.1(3) . .
O7 V1 O2 C4 -164.3(3) 7_565 .
O6 V1 O2 C4 -89.5(3) 7_565 .
O5 V2 O3 C7 86.3(3) . .
O7 V2 O3 C7 -103.8(3) . .
O4 V2 O3 C7 -5.6(3) . .
O6 V2 O3 C7 -139.8(7) . .
O6 V2 O3 C7 167.9(3) 7_565 .
O5 V2 O4 C9 -88.2(3) . .
O7 V2 O4 C9 101.2(3) . .
O3 V2 O4 C9 8.9(3) . .
O6 V2 O4 C9 -176.2(3) . .
O6 V2 O4 C9 -122.8(6) 7_565 .
O7 V2 O5 C11 92.1(4) . .
O4 V2 O5 C11 -45.6(2) . .
O3 V2 O5 C11 -135.0(2) . .
O6 V2 O5 C11 50.2(2) . .
O6 V2 O5 C11 129.5(2) 7_565 .
O7 V2 O5 V1 -44.5(4) . .
O4 V2 O5 V1 177.78(11) . .
O3 V2 O5 V1 88.36(11) . .
O6 V2 O5 V1 -86.45(11) . .
O6 V2 O5 V1 -7.18(10) 7_565 .
O8 V1 O5 C11 42.8(2) . .
O1 V1 O5 C11 145.1(2) . .
O2 V1 O5 C11 -126.9(3) . .
O7 V1 O5 C11 -55.2(2) 7_565 .
O6 V1 O5 C11 -130.5(2) 7_565 .
O8 V1 O5 V2 179.93(11) . .
O1 V1 O5 V2 -77.78(11) . .
O2 V1 O5 V2 10.2(3) . .
O7 V1 O5 V2 81.95(11) 7_565 .
O6 V1 O5 V2 6.59(9) 7_565 .
O5 V2 O6 C12 -49.1(2) . .
O7 V2 O6 C12 140.2(2) . .
O4 V2 O6 C12 42.7(2) . .
O3 V2 O6 C12 176.6(7) . .
O6 V2 O6 C12 -130.2(2) 7_565 .
O5 V2 O6 V2 81.15(9) . 7_565
O7 V2 O6 V2 -89.55(10) . 7_565
O4 V2 O6 V2 172.94(9) . 7_565
O3 V2 O6 V2 -53.2(8) . 7_565
O6 V2 O6 V2 0.0 7_565 7_565
O5 V2 O6 V1 177.00(9) . 7_565
O7 V2 O6 V1 6.30(8) . 7_565
O4 V2 O6 V1 -91.21(9) . 7_565
O3 V2 O6 V1 42.7(8) . 7_565
O6 V2 O6 V1 95.85(10) 7_565 7_565
O5 V2 O7 C13 86.4(4) . 7_565
O4 V2 O7 C13 -136.4(2) . 7_565
O3 V2 O7 C13 -46.9(2) . 7_565
O6 V2 O7 C13 128.8(2) . 7_565
O6 V2 O7 C13 49.6(2) 7_565 7_565
O5 V2 O7 V1 -50.0(4) . 7_565
O4 V2 O7 V1 87.14(11) . 7_565
O3 V2 O7 V1 176.64(11) . 7_565
O6 V2 O7 V1 -7.62(10) . 7_565
O6 V2 O7 V1 -86.87(11) 7_565 7_565
V1 O1 C2 C1 -5.8(5) . .
V1 O1 C2 C3 177.2(2) . .
C4 C1 C2 O1 -3.6(5) . .
C4 C1 C2 C3 173.3(3) . .
V1 O2 C4 C1 -1.8(5) . .
V1 O2 C4 C5 175.8(2) . .
C2 C1 C4 O2 7.6(5) . .
C2 C1 C4 C5 -170.0(3) . .
V2 O3 C7 C6 0.4(5) . .
V2 O3 C7 C8 179.3(2) . .
C9 C6 C7 O3 4.8(5) . .
C9 C6 C7 C8 -174.0(3) . .
V2 O4 C9 C6 -7.2(5) . .
V2 O4 C9 C10 173.2(2) . .
C7 C6 C9 O4 -1.3(5) . .
C7 C6 C9 C10 178.3(3) . .
V2 O5 C11 C14 -66.5(3) . .
V1 O5 C11 C14 67.1(3) . .
V2 O6 C12 C14 61.5(3) . .
V2 O6 C12 C14 -60.2(3) 7_565 .
V1 O6 C12 C14 -179.97(19) 7_565 .
O7 C13 C14 C12 -64.7(4) 7_565 .
O7 C13 C14 C11 60.1(3) 7_565 .
O7 C13 C14 C15 177.0(2) 7_565 .
O6 C12 C14 C13 62.1(4) . .
O6 C12 C14 C11 -62.4(3) . .
O6 C12 C14 C15 -178.8(3) . .
O5 C11 C14 C13 -60.4(3) . .
O5 C11 C14 C12 64.9(3) . .
O5 C11 C14 C15 -178.4(2) . .
